data_2227083
loop_
_publ_author_name
'Kang, Jun-Tao'
'Li, Zhi-Gang'
'Xu, Jing-Wei'
'Wei, Yang'

_publ_section_title
;
 <i>tert</i>-Butyl 4-formyl-1<i>H</i>-imidazole-1-carboxylate
;
_journal_coeditor_code SU2164
_journal_issue 8
_journal_name_full 'Acta Crystallographica Section E'
_journal_page_first o2185
_journal_paper_doi 10.1107/S1600536810029247
_journal_volume 66
_journal_year 2010
_chemical_formula_iupac 'C9 H12 N2 O3'
_chemical_formula_moiety 'C9 H12 N2 O3'
_chemical_formula_sum 'C9 H12 N2 O3'
_chemical_formula_weight 196.21
_chemical_name_systematic
;
<i>tert</i>-Butyl 4-formyl-1<i>H</i>-imidazole-1-carboxylate
;
_space_group_IT_number 2
_symmetry_cell_setting triclinic
_symmetry_space_group_name_Hall '-P 1'
_symmetry_space_group_name_H-M 'P -1'
_atom_sites_solution_hydrogens geom
_atom_sites_solution_primary direct
_atom_sites_solution_secondary difmap
_cell_angle_alpha 79.630(16)
_cell_angle_beta 86.620(15)
_cell_angle_gamma 89.326(15)
_cell_formula_units_Z 2
_cell_length_a 5.972(3)
_cell_length_b 7.173(7)
_cell_length_c 12.164(11)
_cell_measurement_reflns_used 360
_cell_measurement_temperature 293(2)
_cell_volume 511.7(7)
_computing_cell_refinement 'SAINT-Plus (Bruker, 2007)'
_computing_data_collection 'SMART (Bruker, 2007)'
_computing_data_reduction 'SAINT-Plus (Bruker, 2007)'
_computing_molecular_graphics 'SHELXTL (Sheldrick, 2008)'
_computing_publication_material 'SHELXTL (Sheldrick, 2008)'
_computing_structure_refinement 'SHELXL97 (Sheldrick, 2008)'
_computing_structure_solution 'SHELXS97 (Sheldrick, 2008)'
_diffrn_ambient_temperature 293(2)
_diffrn_measured_fraction_theta_full 0.977
_diffrn_measured_fraction_theta_max 0.977
_diffrn_measurement_device_type 'Bruker APEX CCD area detector'
_diffrn_measurement_method '\f and \w scans'
_diffrn_radiation_monochromator graphite
_diffrn_radiation_source 'fine-focus sealed tube'
_diffrn_radiation_type MoK\a
_diffrn_radiation_wavelength 0.71073
_diffrn_reflns_av_R_equivalents 0.0221
_diffrn_reflns_av_sigmaI/netI 0.0747
_diffrn_reflns_limit_h_max 7
_diffrn_reflns_limit_h_min -7
_diffrn_reflns_limit_k_max 8
_diffrn_reflns_limit_k_min -8
_diffrn_reflns_limit_l_max 8
_diffrn_reflns_limit_l_min -14
_diffrn_reflns_number 2633
_diffrn_reflns_theta_full 25.03
_diffrn_reflns_theta_max 25.03
_diffrn_reflns_theta_min 1.70
_diffrn_standards_decay_% 0
_diffrn_standards_number 0
_exptl_absorpt_coefficient_mu 0.097
_exptl_absorpt_correction_T_max 0.9971
_exptl_absorpt_correction_T_min 0.9868
_exptl_absorpt_correction_type multi-scan
_exptl_absorpt_process_details '(SADABS; Bruker, 2001)'
_exptl_crystal_colour colourless
_exptl_crystal_density_diffrn 1.274
_exptl_crystal_density_method 'not measured'
_exptl_crystal_description plate
_exptl_crystal_F_000 208
_exptl_crystal_size_max 0.14
_exptl_crystal_size_mid 0.11
_exptl_crystal_size_min 0.03
_refine_diff_density_max 0.166
_refine_diff_density_min -0.165
_refine_ls_extinction_method none
_refine_ls_goodness_of_fit_ref 0.989
_refine_ls_hydrogen_treatment constr
_refine_ls_matrix_type full
_refine_ls_number_parameters 130
_refine_ls_number_reflns 1769
_refine_ls_number_restraints 0
_refine_ls_restrained_S_all 0.989
_refine_ls_R_factor_all 0.1395
_refine_ls_R_factor_gt 0.0618
_refine_ls_shift/su_max 0.000
_refine_ls_shift/su_mean 0.000
_refine_ls_structure_factor_coef Fsqd
_refine_ls_weighting_details 'calc w=1/[\s^2^(Fo^2^)+(0.0655P)^2^] where P=(Fo^2^+2Fc^2^)/3'
_refine_ls_weighting_scheme calc
_refine_ls_wR_factor_gt 0.1197
_refine_ls_wR_factor_ref 0.1485
_reflns_number_gt 915
_reflns_number_total 1769
_reflns_threshold_expression I>2\s(I)
_cod_data_source_file su2164.cif
_cod_data_source_block I
_cod_original_cell_volume 511.7(8)
_cod_database_code 2227083
_cod_database_fobs_code 2227083

loop_
_symmetry_equiv_pos_as_xyz
'x, y, z'
'-x, -y, -z'

loop_
_atom_site_type_symbol
_atom_site_label
_atom_site_fract_x
_atom_site_fract_y
_atom_site_fract_z
_atom_site_U_iso_or_equiv
_atom_site_adp_type
_atom_site_calc_flag
_atom_site_refinement_flags
_atom_site_occupancy
_atom_site_disorder_assembly
_atom_site_disorder_group
O O1 0.3982(5) 0.3453(4) 0.8094(2) 0.0910(9) Uani d . 1 . .
O O2 0.3540(3) 0.2118(3) 0.27957(17) 0.0501(6) Uani d . 1 . .
O O3 -0.0065(4) 0.2329(4) 0.34612(19) 0.0794(9) Uani d . 1 . .
N N1 0.5369(4) 0.2729(4) 0.5822(2) 0.0562(8) Uani d . 1 . .
N N2 0.2860(4) 0.2475(4) 0.4569(2) 0.0480(7) Uani d . 1 . .
C C1 0.3197(5) 0.2938(4) 0.6277(3) 0.0505(9) Uani d . 1 . .
C C2 0.5087(5) 0.2466(4) 0.4808(3) 0.0503(9) Uani d . 1 . .
H H2 0.6262 0.2289 0.4301 0.060 Uiso calc R 1 . .
C C3 0.1660(5) 0.2779(4) 0.5522(3) 0.0529(9) Uani d . 1 . .
H H3 0.0110 0.2859 0.5627 0.063 Uiso calc R 1 . .
C C4 0.2649(7) 0.3323(5) 0.7404(3) 0.0668(11) Uani d . 1 . .
H H4 0.1142 0.3480 0.7606 0.080 Uiso calc R 1 . .
C C5 0.1920(6) 0.2290(5) 0.3551(3) 0.0519(9) Uani d . 1 . .
C C6 0.3044(5) 0.1971(5) 0.1619(3) 0.0470(8) Uani d . 1 . .
C C7 0.5376(5) 0.1878(5) 0.1061(3) 0.0634(10) Uani d . 1 . .
H H7A 0.6202 0.2993 0.1119 0.095 Uiso calc R 1 . .
H H7B 0.5257 0.1806 0.0286 0.095 Uiso calc R 1 . .
H H7C 0.6144 0.0775 0.1426 0.095 Uiso calc R 1 . .
C C8 0.1737(5) 0.0162(5) 0.1638(3) 0.0702(11) Uani d . 1 . .
H H8A 0.2552 -0.0899 0.2017 0.105 Uiso calc R 1 . .
H H8B 0.1532 -0.0001 0.0884 0.105 Uiso calc R 1 . .
H H8C 0.0299 0.0243 0.2023 0.105 Uiso calc R 1 . .
C C9 0.1821(5) 0.3734(5) 0.1092(3) 0.0662(11) Uani d . 1 . .
H H9A 0.0359 0.3771 0.1460 0.099 Uiso calc R 1 . .
H H9B 0.1674 0.3714 0.0312 0.099 Uiso calc R 1 . .
H H9C 0.2654 0.4835 0.1168 0.099 Uiso calc R 1 . .

loop_
_atom_site_aniso_label
_atom_site_aniso_U_11
_atom_site_aniso_U_22
_atom_site_aniso_U_33
_atom_site_aniso_U_12
_atom_site_aniso_U_13
_atom_site_aniso_U_23
O1 0.117(2) 0.095(2) 0.0680(19) -0.0003(17) -0.0229(17) -0.0287(16)
O2 0.0374(12) 0.0691(16) 0.0448(14) -0.0015(10) 0.0004(10) -0.0143(12)
O3 0.0360(14) 0.139(3) 0.0686(18) 0.0020(13) -0.0019(12) -0.0330(17)
N1 0.0523(18) 0.064(2) 0.0522(19) -0.0018(13) -0.0066(14) -0.0074(15)
N2 0.0376(15) 0.0592(19) 0.0468(18) -0.0004(12) -0.0004(14) -0.0089(14)
C1 0.057(2) 0.046(2) 0.049(2) -0.0062(16) 0.0026(18) -0.0079(17)
C2 0.0387(18) 0.055(2) 0.055(2) -0.0014(15) -0.0029(16) -0.0051(19)
C3 0.0437(19) 0.060(2) 0.054(2) -0.0038(16) 0.0089(18) -0.0105(19)
C4 0.085(3) 0.054(3) 0.062(3) -0.007(2) -0.005(2) -0.013(2)
C5 0.040(2) 0.064(2) 0.051(2) -0.0007(16) 0.0038(18) -0.0114(18)
C6 0.0434(18) 0.058(2) 0.041(2) 0.0034(16) -0.0065(15) -0.0121(17)
C7 0.047(2) 0.086(3) 0.057(2) -0.0012(18) 0.0030(17) -0.016(2)
C8 0.055(2) 0.074(3) 0.086(3) -0.0117(19) -0.0017(19) -0.026(2)
C9 0.067(2) 0.068(3) 0.063(3) 0.0089(19) -0.0101(19) -0.007(2)

loop_
_atom_type_symbol
_atom_type_description
_atom_type_scat_dispersion_real
_atom_type_scat_dispersion_imag
_atom_type_scat_source
C C 0.0033 0.0016 'International Tables Vol C Tables 4.2.6.8 and 6.1.1.4'
H H 0.0000 0.0000 'International Tables Vol C Tables 4.2.6.8 and 6.1.1.4'
N N 0.0061 0.0033 'International Tables Vol C Tables 4.2.6.8 and 6.1.1.4'
O O 0.0106 0.0060 'International Tables Vol C Tables 4.2.6.8 and 6.1.1.4'

loop_
_geom_angle_atom_site_label_1
_geom_angle_atom_site_label_2
_geom_angle_atom_site_label_3
_geom_angle_site_symmetry_1
_geom_angle_site_symmetry_3
_geom_angle
_geom_angle_publ_flag
C5 O2 C6 . . 121.3(2) ?
C2 N1 C1 . . 104.5(3) ?
C3 N2 C2 . . 106.1(3) ?
C3 N2 C5 . . 125.2(3) ?
C2 N2 C5 . . 128.7(3) ?
C3 C1 N1 . . 110.6(3) ?
C3 C1 C4 . . 124.5(3) ?
N1 C1 C4 . . 124.9(3) ?
N1 C2 N2 . . 112.7(3) ?
N1 C2 H2 . . 123.6 ?
N2 C2 H2 . . 123.6 ?
C1 C3 N2 . . 106.1(3) ?
C1 C3 H3 . . 126.9 ?
N2 C3 H3 . . 126.9 ?
O1 C4 C1 . . 125.7(4) ?
O1 C4 H4 . . 117.2 ?
C1 C4 H4 . . 117.2 ?
O3 C5 O2 . . 129.1(3) ?
O3 C5 N2 . . 121.5(3) ?
O2 C5 N2 . . 109.4(3) ?
O2 C6 C9 . . 109.5(2) ?
O2 C6 C8 . . 109.0(3) ?
C9 C6 C8 . . 113.1(3) ?
O2 C6 C7 . . 102.4(2) ?
C9 C6 C7 . . 110.8(3) ?
C8 C6 C7 . . 111.5(3) ?
C6 C7 H7A . . 109.5 ?
C6 C7 H7B . . 109.5 ?
H7A C7 H7B . . 109.5 ?
C6 C7 H7C . . 109.5 ?
H7A C7 H7C . . 109.5 ?
H7B C7 H7C . . 109.5 ?
C6 C8 H8A . . 109.5 ?
C6 C8 H8B . . 109.5 ?
H8A C8 H8B . . 109.5 ?
C6 C8 H8C . . 109.5 ?
H8A C8 H8C . . 109.5 ?
H8B C8 H8C . . 109.5 ?
C6 C9 H9A . . 109.5 ?
C6 C9 H9B . . 109.5 ?
H9A C9 H9B . . 109.5 ?
C6 C9 H9C . . 109.5 ?
H9A C9 H9C . . 109.5 ?
H9B C9 H9C . . 109.5 ?

loop_
_geom_bond_atom_site_label_1
_geom_bond_atom_site_label_2
_geom_bond_site_symmetry_2
_geom_bond_distance
_geom_bond_publ_flag
O1 C4 . 1.206(4) ?
O2 C5 . 1.315(4) ?
O2 C6 . 1.501(4) ?
O3 C5 . 1.196(3) ?
N1 C2 . 1.301(4) ?
N1 C1 . 1.398(4) ?
N2 C3 . 1.376(4) ?
N2 C2 . 1.378(4) ?
N2 C5 . 1.417(4) ?
C1 C3 . 1.356(4) ?
C1 C4 . 1.464(5) ?
C2 H2 . 0.9300 ?
C3 H3 . 0.9300 ?
C4 H4 . 0.9300 ?
C6 C9 . 1.512(4) ?
C6 C8 . 1.518(5) ?
C6 C7 . 1.519(4) ?
C7 H7A . 0.9600 ?
C7 H7B . 0.9600 ?
C7 H7C . 0.9600 ?
C8 H8A . 0.9600 ?
C8 H8B . 0.9600 ?
C8 H8C . 0.9600 ?
C9 H9A . 0.9600 ?
C9 H9B . 0.9600 ?
C9 H9C . 0.9600 ?

loop_
_geom_hbond_atom_site_label_D
_geom_hbond_atom_site_label_H
_geom_hbond_atom_site_label_A
_geom_hbond_site_symmetry_A
_geom_hbond_distance_DH
_geom_hbond_distance_HA
_geom_hbond_distance_DA
_geom_hbond_angle_DHA
C2 H2 O3 1_655 0.93 2.36 3.251(5) 160
C9 H9C O1 2_666 0.96 2.65 3.531(5) 153

loop_
_cod_related_entry_id
_cod_related_entry_database
_cod_related_entry_code
1 ChemSpider 10714282
